data_2200627
loop_
_publ_author_name
'Boche, Gernot'
'Ledig, Burkhard'
'Marsch, Michael'
'Harms, Klaus'

_publ_section_title
;
 [Indenyllithium.2(N,N,N'-trimethylethylenediamine)]~\\infty~:
 N---H hydrogen bridges to the indenyl anion
;
_journal_issue 12
_journal_name_full 'Acta Crystallographica Section E'
_journal_page_first m570
_journal_page_last m572
_journal_paper_doi 10.1107/S1600536801018876
_journal_volume 57
_journal_year 2001
_chemical_formula_iupac '[Li (C5 H14 N2)2] (C9 H7)'
_chemical_formula_moiety 'C10 H28 Li N4 1+, C9 H7 1-'
_chemical_formula_sum 'C19 H35 Li N4'
_chemical_formula_weight 326.45
_chemical_name_systematic
;
bis(N,N,N'-Trimethylethylenediamine)-lithium indenide
;
_space_group_IT_number 15
_symmetry_cell_setting monoclinic
_symmetry_space_group_name_Hall '-C 2yc'
_symmetry_space_group_name_H-M 'C 1 2/c 1'
_audit_creation_method SHELXL-97
_cell_angle_alpha 90.00
_cell_angle_beta 106.10(1)
_cell_angle_gamma 90.00
_cell_formula_units_Z 4
_cell_length_a 17.669(8)
_cell_length_b 7.921(2)
_cell_length_c 15.598(4)
_cell_measurement_reflns_used 25
_cell_measurement_temperature 173(2)
_cell_measurement_theta_max 46.9
_cell_measurement_theta_min 39.8
_cell_volume 2097.4(12)
_computing_cell_refinement 'CAD-4 EXPRESS'
_computing_data_collection 'CAD-4 EXPRESS (Enraf-Nonius, 1994)'
_computing_data_reduction 'XCAD4 (Harms, 1997)'
_computing_molecular_graphics 'SHELXTL (Sheldrick, 1996)'
_computing_publication_material SHELXTL
_computing_structure_refinement 'SHELXL97 (Sheldrick, 1997)'
_computing_structure_solution 'SHELXS97 (Sheldrick, 1997)'
_diffrn_ambient_temperature 173(2)
_diffrn_measured_fraction_theta_full .998
_diffrn_measured_fraction_theta_max .998
_diffrn_measurement_device_type 'Enraf-Nonius CAD-4'
_diffrn_measurement_method \w
_diffrn_radiation_monochromator graphite
_diffrn_radiation_source 'fine-focus sealed tube'
_diffrn_radiation_type CuK\a
_diffrn_radiation_wavelength 1.54178
_diffrn_reflns_av_R_equivalents .0583
_diffrn_reflns_av_sigmaI/netI .0468
_diffrn_reflns_limit_h_max 18
_diffrn_reflns_limit_h_min -18
_diffrn_reflns_limit_k_max 8
_diffrn_reflns_limit_k_min -8
_diffrn_reflns_limit_l_max 16
_diffrn_reflns_limit_l_min 0
_diffrn_reflns_number 2624
_diffrn_reflns_theta_full 54.96
_diffrn_reflns_theta_max 54.96
_diffrn_reflns_theta_min 5.21
_diffrn_standards_decay_% 0
_diffrn_standards_interval_time 60
_diffrn_standards_number 3
_exptl_absorpt_coefficient_mu .463
_exptl_absorpt_correction_type none
_exptl_crystal_colour colourless
_exptl_crystal_density_diffrn 1.034
_exptl_crystal_density_method 'not measured'
_exptl_crystal_description Prism
_exptl_crystal_F_000 720
_exptl_crystal_size_max .40
_exptl_crystal_size_mid .25
_exptl_crystal_size_min .20
_refine_diff_density_max .107
_refine_diff_density_min -.140
_refine_ls_extinction_coef .0016(2)
_refine_ls_extinction_method SHELXL97
_refine_ls_goodness_of_fit_ref 1.073
_refine_ls_hydrogen_treatment mixed
_refine_ls_matrix_type full
_refine_ls_number_parameters 137
_refine_ls_number_reflns 1323
_refine_ls_number_restraints 23
_refine_ls_restrained_S_all 1.066
_refine_ls_R_factor_all .0488
_refine_ls_R_factor_gt .0401
_refine_ls_shift/su_max <0.001
_refine_ls_shift/su_mean .000
_refine_ls_structure_factor_coef Fsqd
_refine_ls_weighting_details 'calc w = 1/[\s^2^(Fo^2^)+(0.0452P)^2^+0.8262P] where P = (Fo^2^+2Fc^2^)/3'
_refine_ls_weighting_scheme calc
_refine_ls_wR_factor_ref .1138
_reflns_number_gt 1111
_reflns_number_total 1323
_reflns_threshold_expression I>2\s(I)
_cod_depositor_comments
;
The following automatic conversions were performed:
'_symmetry_cell_setting' value 'Monoclinic' changed to 'monoclinic'
according to '/home/saulius/struct/CIF-dictionaries/cif_core.dic'
dictionary named 'cif_core.dic' version 2.4.1 from 2010-06-29.

Automatic conversion script
Id: cif_fix_enum 1527 2010-12-29 10:47:43Z saulius 
;
_cod_original_sg_symbol_H-M 'C 2/c'
_cod_database_code 2200627

loop_
_symmetry_equiv_pos_as_xyz
'x, y, z'
'-x, y, -z+1/2'
'x+1/2, y+1/2, z'
'-x+1/2, y+1/2, -z+1/2'
'-x, -y, -z'
'x, -y, z-1/2'
'-x+1/2, -y+1/2, -z'
'x+1/2, -y+1/2, z-1/2'

loop_
_atom_site_label
_atom_site_fract_x
_atom_site_fract_y
_atom_site_fract_z
_atom_site_U_iso_or_equiv
_atom_site_adp_type
_atom_site_calc_flag
_atom_site_refinement_flags
_atom_site_occupancy
_atom_site_disorder_assembly
_atom_site_disorder_group
_atom_site_type_symbol
C1 .7307(4) .2323(9) .1137(3) .0622(19) Uani d PGU .50 A -1 C
H1A .7146 .1637 .1554 .075 Uiso d PG .50 A -1 H
C2 .7550(4) .4011(9) .1237(4) .075(2) Uani d PGU .50 A -1 C
H2A .7572 .4663 .1754 .090 Uiso d PG .50 A -1 H
C3 .7755(4) .4626(7) .0508(4) .0716(19) Uani d PGU .50 A -1 C
H3A .7939 .5731 .0439 .086 Uiso d PG .50 A -1 H
C4 .7771(3) .3127(6) -.0952(3) .0616(19) Uani d PGU .50 A -1 C
H4A .7982 .4045 -.1204 .074 Uiso d PG .50 A -1 H
C5 .7598(2) .1621(6) -.1421(3) .064(2) Uani d PGU .50 A -1 C
H5A .7673 .1537 -.1999 .076 Uiso d PG .50 A -1 H
C6 .7313(2) .0223(6) -.1054(3) .0631(19) Uani d PGU .50 A -1 C
H6A .7199 -.0802 -.1381 .076 Uiso d PG .50 A -1 H
C7 .7201(3) .0346(6) -.0213(3) .0537(16) Uani d PGU .50 A -1 C
H7A .7017 -.0605 .0043 .064 Uiso d PG .50 A -1 H
C8 .7357(3) .1859(6) .0263(3) .0444(16) Uani d PGU .50 A -1 C
C9 .7637(3) .3305(6) -.0115(3) .0516(18) Uani d PGU .50 A -1 C
Li1 1.0000 .1746(5) .2500 .0400(9) Uani d S 1 . . Li
N1 .91235(8) .0589(2) .15426(8) .0453(4) Uani d . 1 . . N
H1 .8703(10) .125(2) .1486(11) .056(5) Uiso d . 1 . . H
N2 1.03682(7) .29299(19) .14997(8) .0445(4) Uani d . 1 . . N
C10 .93977(10) .0799(3) .07387(10) .0557(6) Uani d . 1 . . C
H10A .8956 .0592 .0199 .067 Uiso calc R 1 . . H
H10B .9817 -.0035 .0746 .067 Uiso calc R 1 . . H
C11 .97093(9) .2544(3) .07065(10) .0559(6) Uani d . 1 . . C
H11A .9891 .2666 .0164 .067 Uiso calc R 1 . . H
H11B .9280 .3368 .0667 .067 Uiso calc R 1 . . H
C12 .88743(12) -.1136(3) .16408(15) .0730(7) Uani d . 1 . . C
H12A .8659 -.1202 .2155 .110 Uiso calc R 1 . . H
H12B .9328 -.1896 .1734 .110 Uiso calc R 1 . . H
H12C .8469 -.1471 .1100 .110 Uiso calc R 1 . . H
C13 1.10932(9) .2109(3) .14345(11) .0598(6) Uani d . 1 . . C
H13A 1.1013 .0885 .1388 .090 Uiso calc R 1 . . H
H13B 1.1523 .2370 .1968 .090 Uiso calc R 1 . . H
H13C 1.1229 .2524 .0904 .090 Uiso calc R 1 . . H
C14 1.04974(13) .4753(3) .15885(14) .0717(7) Uani d . 1 . . C
H14A 1.0004 .5314 .1593 .108 Uiso calc R 1 . . H
H14B 1.0673 .5170 .1084 .108 Uiso calc R 1 . . H
H14C 1.0901 .4994 .2147 .108 Uiso calc R 1 . . H

loop_
_atom_site_aniso_label
_atom_site_aniso_U_11
_atom_site_aniso_U_22
_atom_site_aniso_U_33
_atom_site_aniso_U_12
_atom_site_aniso_U_13
_atom_site_aniso_U_23
C1 .047(3) .095(5) .037(2) .010(3) -.001(2) -.012(3)
C2 .043(3) .098(5) .066(3) .019(4) -.014(3) -.042(4)
C3 .041(3) .060(4) .098(5) -.002(3) -.007(3) -.025(3)
C4 .030(3) .080(4) .072(4) .004(3) .010(3) .016(3)
C5 .038(3) .102(6) .049(3) .011(3) .010(2) .001(3)
C6 .042(3) .077(4) .066(4) .002(3) .006(2) -.016(3)
C7 .036(3) .060(4) .061(3) .004(3) .008(2) -.001(2)
C8 .027(3) .057(4) .047(3) .003(3) .007(2) -.007(3)
C9 .033(4) .057(4) .057(3) .005(3) .000(2) .000(3)
Li1 .0449(19) .046(3) .0264(18) .000 .0050(14) .000
N1 .0411(8) .0494(11) .0417(8) .0040(7) .0053(6) -.0087(7)
N2 .0424(8) .0554(11) .0347(7) .0071(7) .0090(6) .0078(6)
C10 .0436(9) .0852(16) .0331(9) .0108(10) .0022(7) -.0161(9)
C11 .0476(10) .0866(17) .0308(9) .0146(11) .0061(7) .0116(9)
C12 .0740(13) .0565(15) .0782(14) -.0095(11) .0039(11) -.0140(11)
C13 .0423(9) .0958(18) .0420(10) .0101(10) .0128(7) .0051(10)
C14 .0803(14) .0611(16) .0743(14) -.0020(12) .0224(11) .0209(11)

loop_
_atom_type_symbol
_atom_type_description
_atom_type_scat_dispersion_real
_atom_type_scat_dispersion_imag
_atom_type_scat_source
C C .0181 .0091 'International Tables Vol C Tables 4.2.6.8 and 6.1.1.4'
H H .0000 .0000 'International Tables Vol C Tables 4.2.6.8 and 6.1.1.4'
N N .0311 .0180 'International Tables Vol C Tables 4.2.6.8 and 6.1.1.4'
Li Li .0008 .0003 'International Tables Vol C Tables 4.2.6.8 and 6.1.1.4'

loop_
_geom_angle_atom_site_label_1
_geom_angle_atom_site_label_2
_geom_angle_atom_site_label_3
_geom_angle_site_symmetry_1
_geom_angle_site_symmetry_3
_geom_angle
_geom_angle_publ_flag
C2 C1 C8 . . 104.6 ?
C3 C2 C1 . . 112.9 ?
C2 C3 C9 . . 106.6 ?
C5 C4 C9 . . 120.6 ?
C4 C5 C6 . . 121.1 ?
C7 C6 C5 . . 119.5 ?
C6 C7 C8 . . 120.4 ?
C7 C8 C1 . . 132.0 ?
C7 C8 C9 . . 120.3 ?
C1 C8 C9 . . 107.7 ?
C4 C9 C3 . . 133.7 ?
C4 C9 C8 . . 118.0 ?
C3 C9 C8 . . 108.1 ?
N1 Li1 N1 . 2_755 126.8(2) ?
N1 Li1 N2 . . 89.15(6) ?
N1 Li1 N2 2_755 . 114.83(6) ?
N1 Li1 N2 . 2_755 114.83(6) ?
N1 Li1 N2 2_755 2_755 89.16(6) ?
N2 Li1 N2 . 2_755 126.2(2) ?
N1 Li1 C10 . 2_755 127.56(15) ?
N1 Li1 C10 2_755 2_755 31.47(6) ?
N2 Li1 C10 . 2_755 139.19(7) ?
N2 Li1 C10 2_755 2_755 59.26(6) ?
N1 Li1 C10 . . 31.46(6) ?
N1 Li1 C10 2_755 . 127.55(15) ?
N2 Li1 C10 . . 59.26(6) ?
N2 Li1 C10 2_755 . 139.19(7) ?
C10 Li1 C10 2_755 . 148.47(18) ?
N1 Li1 C11 . . 58.33(6) ?
N1 Li1 C11 2_755 . 136.83(7) ?
N2 Li1 C11 . . 31.46(5) ?
N2 Li1 C11 2_755 . 130.31(15) ?
C10 Li1 C11 2_755 . 168.00(6) ?
C10 Li1 C11 . . 31.32(6) ?
N1 Li1 C11 . 2_755 136.83(7) ?
N1 Li1 C11 2_755 2_755 58.33(6) ?
N2 Li1 C11 . 2_755 130.31(15) ?
N2 Li1 C11 2_755 2_755 31.46(5) ?
C10 Li1 C11 2_755 2_755 31.32(6) ?
C10 Li1 C11 . 2_755 168.00(6) ?
C11 Li1 C11 . 2_755 153.65(19) ?
C12 N1 C10 . . 112.07(16) ?
C12 N1 Li1 . . 122.21(15) ?
C10 N1 Li1 . . 102.10(11) ?
C12 N1 H1 . . 107.0(12) ?
C10 N1 H1 . . 108.2(11) ?
Li1 N1 H1 . . 104.5(11) ?
C14 N2 C13 . . 109.16(16) ?
C14 N2 C11 . . 110.47(14) ?
C13 N2 C11 . . 110.58(14) ?
C14 N2 Li1 . . 116.64(15) ?
C13 N2 Li1 . . 108.32(12) ?
C11 N2 Li1 . . 101.42(11) ?
N1 C10 C11 . . 110.14(14) ?
N1 C10 Li1 . . 46.44(8) ?
C11 C10 Li1 . . 74.81(11) ?
N1 C10 H10A . . 109.6 ?
C11 C10 H10A . . 109.6 ?
Li1 C10 H10A . . 152.4 ?
N1 C10 H10B . . 109.6 ?
C11 C10 H10B . . 109.6 ?
Li1 C10 H10B . . 95.1 ?
H10A C10 H10B . . 108.1 ?
N2 C11 C10 . . 112.06(14) ?
N2 C11 Li1 . . 47.13(8) ?
C10 C11 Li1 . . 73.86(11) ?
N2 C11 H11A . . 109.2 ?
C10 C11 H11A . . 109.2 ?
Li1 C11 H11A . . 150.6 ?
N2 C11 H11B . . 109.2 ?
C10 C11 H11B . . 109.2 ?
Li1 C11 H11B . . 97.9 ?
H11A C11 H11B . . 107.9 ?
N1 C12 H12A . . 109.5 ?
N1 C12 H12B . . 109.5 ?
H12A C12 H12B . . 109.5 ?
N1 C12 H12C . . 109.5 ?
H12A C12 H12C . . 109.5 ?
H12B C12 H12C . . 109.5 ?
N2 C13 H13A . . 109.5 ?
N2 C13 H13B . . 109.5 ?
H13A C13 H13B . . 109.5 ?
N2 C13 H13C . . 109.5 ?
H13A C13 H13C . . 109.5 ?
H13B C13 H13C . . 109.5 ?
N2 C14 H14A . . 109.5 ?
N2 C14 H14B . . 109.5 ?
H14A C14 H14B . . 109.5 ?
N2 C14 H14C . . 109.5 ?
H14A C14 H14C . . 109.5 ?
H14B C14 H14C . . 109.5 ?

loop_
_geom_bond_atom_site_label_1
_geom_bond_atom_site_label_2
_geom_bond_site_symmetry_2
_geom_bond_distance
_geom_bond_publ_flag
C1 C2 . 1.400 ?
C1 C8 . 1.437 ?
C1 H1A . .950 ?
C2 C3 . 1.373 ?
C2 H2A . .950 ?
C3 C9 . 1.404 ?
C3 H3A . .950 ?
C4 C5 . 1.388 ?
C4 C9 . 1.398 ?
C4 H4A . .950 ?
C5 C6 . 1.402 ?
C5 H5A . .950 ?
C6 C7 . 1.385 ?
C6 H6A . .950 ?
C7 C8 . 1.396 ?
C7 H7A . .950 ?
C8 C9 . 1.438 ?
Li1 N1 . 2.046(2) ?
Li1 N1 2_755 2.046(2) ?
Li1 N2 . 2.074(2) ?
Li1 N2 2_755 2.074(2) ?
Li1 C10 2_755 2.761(2) ?
Li1 C10 . 2.761(2) ?
Li1 C11 . 2.7736(19) ?
Li1 C11 2_755 2.7736(19) ?
N1 C12 . 1.457(3) ?
N1 C10 . 1.474(2) ?
N1 H1 . .892(19) ?
N2 C14 . 1.462(3) ?
N2 C13 . 1.465(2) ?
N2 C11 . 1.477(2) ?
C10 C11 . 1.494(3) ?
C10 H10A . .990 ?
C10 H10B . .990 ?
C11 H11A . .990 ?
C11 H11B . .990 ?
C12 H12A . .980 ?
C12 H12B . .980 ?
C12 H12C . .980 ?
C13 H13A . .980 ?
C13 H13B . .980 ?
C13 H13C . .980 ?
C14 H14A . .980 ?
C14 H14B . .980 ?
C14 H14C . .980 ?

loop_
_geom_hbond_atom_site_label_D
_geom_hbond_atom_site_label_H
_geom_hbond_atom_site_label_A
_geom_hbond_site_symmetry_A
_geom_hbond_distance_DH
_geom_hbond_distance_HA
_geom_hbond_distance_DA
_geom_hbond_angle_DHA
_geom_hbond_publ_flag
N1 H1 C1 . .892(19) 2.522(19) 3.386(7) 163.0(15) yes
N1 H1 C4 7_655 .892(19) 2.553(19) 3.373(6) 153.0(14) yes
N1 H1 C5 7_655 .892(19) 2.830(18) 3.721(9) 176.5(14) yes
N1 H1 C8 . .892(19) 2.648(18) 3.359(5) 137.3(13) yes
N1 H1 C9 7_655 .892(19) 2.738(18) 3.400(5) 131.9(13) yes

loop_
_geom_torsion_atom_site_label_1
_geom_torsion_atom_site_label_2
_geom_torsion_atom_site_label_3
_geom_torsion_atom_site_label_4
_geom_torsion_site_symmetry_1
_geom_torsion_site_symmetry_2
_geom_torsion_site_symmetry_3
_geom_torsion_site_symmetry_4
_geom_torsion
_geom_torsion_publ_flag
C8 C1 C2 C3 . . . . -.7 ?
C1 C2 C3 C9 . . . . .6 ?
C9 C4 C5 C6 . . . . -2.4 ?
C4 C5 C6 C7 . . . . .2 ?
C5 C6 C7 C8 . . . . 1.1 ?
C6 C7 C8 C1 . . . . -178.7 ?
C6 C7 C8 C9 . . . . -.2 ?
C2 C1 C8 C7 . . . . 179.2 ?
C2 C1 C8 C9 . . . . .6 ?
C5 C4 C9 C3 . . . . 179.4 ?
C5 C4 C9 C8 . . . . 3.2 ?
C2 C3 C9 C4 . . . . -176.7 ?
C2 C3 C9 C8 . . . . -.2 ?
C7 C8 C9 C4 . . . . -2.0 ?
C1 C8 C9 C4 . . . . 176.9 ?
C7 C8 C9 C3 . . . . -179.1 ?
C1 C8 C9 C3 . . . . -.2 ?
N1 Li1 N1 C12 2_755 . . . 22.42(14) ?
N2 Li1 N1 C12 . . . . 143.29(16) ?
N2 Li1 N1 C12 2_755 . . . -86.6(2) ?
C10 Li1 N1 C12 2_755 . . . -17.4(2) ?
C10 Li1 N1 C12 . . . . 126.1(2) ?
C11 Li1 N1 C12 . . . . 149.91(17) ?
C11 Li1 N1 C12 2_755 . . . -58.3(3) ?
N1 Li1 N1 C10 2_755 . . . -103.68(13) ?
N2 Li1 N1 C10 . . . . 17.20(16) ?
N2 Li1 N1 C10 2_755 . . . 147.32(17) ?
C10 Li1 N1 C10 2_755 . . . -143.45(16) ?
C11 Li1 N1 C10 . . . . 23.81(12) ?
C11 Li1 N1 C10 2_755 . . . 175.6(2) ?
N1 Li1 N2 C14 . . . . 130.87(15) ?
N1 Li1 N2 C14 2_755 . . . -98.4(2) ?
N2 Li1 N2 C14 2_755 . . . 10.22(11) ?
C10 Li1 N2 C14 2_755 . . . -72.8(3) ?
C10 Li1 N2 C14 . . . . 141.21(14) ?
C11 Li1 N2 C14 . . . . 120.04(17) ?
C11 Li1 N2 C14 2_755 . . . -29.85(19) ?
N1 Li1 N2 C13 . . . . -105.57(14) ?
N1 Li1 N2 C13 2_755 . . . 25.2(2) ?
N2 Li1 N2 C13 2_755 . . . 133.78(12) ?
C10 Li1 N2 C13 2_755 . . . 50.7(3) ?
C10 Li1 N2 C13 . . . . -95.22(13) ?
C11 Li1 N2 C13 . . . . -116.40(18) ?
C11 Li1 N2 C13 2_755 . . . 93.71(19) ?
N1 Li1 N2 C11 . . . . 10.83(15) ?
N1 Li1 N2 C11 2_755 . . . 141.59(17) ?
N2 Li1 N2 C11 2_755 . . . -109.82(11) ?
C10 Li1 N2 C11 2_755 . . . 167.1(2) ?
C10 Li1 N2 C11 . . . . 21.18(11) ?
C11 Li1 N2 C11 2_755 . . . -149.89(16) ?
C12 N1 C10 C11 . . . . -175.27(14) ?
Li1 N1 C10 C11 . . . . -42.81(18) ?
C12 N1 C10 Li1 . . . . -132.46(19) ?
N1 Li1 C10 N1 2_755 . . . 101.0(2) ?
N2 Li1 C10 N1 . . . . -159.88(19) ?
N2 Li1 C10 N1 2_755 . . . -48.6(2) ?
C10 Li1 C10 N1 2_755 . . . 64.51(14) ?
C11 Li1 C10 N1 . . . . -138.62(19) ?
C11 Li1 C10 N1 2_755 . . . -14.6(8) ?
N1 Li1 C10 C11 . . . . 138.62(19) ?
N1 Li1 C10 C11 2_755 . . . -120.41(15) ?
N2 Li1 C10 C11 . . . . -21.26(10) ?
N2 Li1 C10 C11 2_755 . . . 90.0(3) ?
C10 Li1 C10 C11 2_755 . . . -156.87(10) ?
C11 Li1 C10 C11 2_755 . . . 124.0(8) ?
C14 N2 C11 C10 . . . . -162.56(15) ?
C13 N2 C11 C10 . . . . 76.49(18) ?
Li1 N2 C11 C10 . . . . -38.25(18) ?
C14 N2 C11 Li1 . . . . -124.32(18) ?
C13 N2 C11 Li1 . . . . 114.73(18) ?
N1 C10 C11 N2 . . . . 58.86(18) ?
Li1 C10 C11 N2 . . . . 28.18(12) ?
N1 C10 C11 Li1 . . . . 30.68(11) ?
N1 Li1 C11 N2 . . . . -167.24(18) ?
N1 Li1 C11 N2 2_755 . . . -55.5(2) ?
N2 Li1 C11 N2 2_755 . . . 95.7(2) ?
C10 Li1 C11 N2 2_755 . . . -44.4(8) ?
C10 Li1 C11 N2 . . . . -143.33(17) ?
C11 Li1 C11 N2 2_755 . . . 59.51(12) ?
N1 Li1 C11 C10 . . . . -23.92(11) ?
N1 Li1 C11 C10 2_755 . . . 87.8(3) ?
N2 Li1 C11 C10 . . . . 143.33(17) ?
N2 Li1 C11 C10 2_755 . . . -121.02(15) ?
C10 Li1 C11 C10 2_755 . . . 98.9(8) ?
C11 Li1 C11 C10 2_755 . . . -157.16(9) ?
